data_4032600
loop_
_publ_author_name
'Sasaki, Shunsuke'
'Suzuki, Satoshi'
'Igawa, Kazunobu'
'Morokuma, Keiji'
'Konishi, Gen-Ichi'

_publ_section_title
;
 The K-Region in Pyrenes as a Key Position to Activate Aggregation-Induced
 Emission: Effects of Introducing Highly Twisted N,N-Dimethylamines.
;
_journal_issue 13
_journal_name_full 'The Journal of organic chemistry'
_journal_page_first 6865
_journal_page_last 6873
_journal_paper_doi 10.1021/acs.joc.7b00996
_journal_volume 82
_journal_year 2017
_chemical_formula_moiety 'C20 H20 N2'
_chemical_formula_sum 'C20 H20 N2'
_chemical_formula_weight 288.39
_chemical_melting_point 443.4(5)
_space_group_crystal_system monoclinic
_space_group_IT_number 14
_space_group_name_Hall '-P 2yn'
_space_group_name_H-M_alt 'P 1 21/n 1'
_symmetry_space_group_name_Hall '-P 2yn'
_symmetry_space_group_name_H-M 'P 1 21/n 1'
_atom_sites_solution_hydrogens geom
_atom_sites_solution_primary direct
_atom_sites_solution_secondary difmap
_cell_angle_alpha 90.0000
_cell_angle_beta 98.072(7)
_cell_angle_gamma 90.0000
_cell_formula_units_Z 4
_cell_length_a 9.6180(8)
_cell_length_b 9.7192(8)
_cell_length_c 16.7262(13)
_cell_measurement_reflns_used 7745
_cell_measurement_temperature 123
_cell_measurement_theta_max 68.01
_cell_measurement_theta_min 4.55
_cell_volume 1548.1(2)
_computing_cell_refinement 'RAPID AUTO'
_computing_data_collection 'RAPID AUTO (Rigaku, ????)'
_computing_data_reduction 'RAPID AUTO'
_computing_molecular_graphics 'CrystalStructure 4.1'
_computing_publication_material 'CrystalStructure 4.1 (Rigaku, 2014)'
_computing_structure_refinement 'SHELXL2013 (Sheldrick, 2008)'
_computing_structure_solution 'Il Milione (Burla, et al., 2007)'
_diffrn_ambient_temperature 123
_diffrn_detector_area_resol_mean 10.000
_diffrn_measured_fraction_theta_full 0.971
_diffrn_measured_fraction_theta_max 0.969
_diffrn_measurement_device_type 'Rigaku R-AXIS RAPID'
_diffrn_measurement_method \w
_diffrn_radiation_type 'Cu K\a'
_diffrn_radiation_wavelength 1.54187
_diffrn_reflns_av_R_equivalents 0.0663
_diffrn_reflns_Laue_measured_fraction_full 0.971
_diffrn_reflns_Laue_measured_fraction_max 0.969
_diffrn_reflns_limit_h_max 11
_diffrn_reflns_limit_h_min -10
_diffrn_reflns_limit_k_max 11
_diffrn_reflns_limit_k_min -11
_diffrn_reflns_limit_l_max 20
_diffrn_reflns_limit_l_min -19
_diffrn_reflns_number 10880
_diffrn_reflns_point_group_measured_fraction_full 0.971
_diffrn_reflns_point_group_measured_fraction_max 0.969
_diffrn_reflns_theta_full 67.687
_diffrn_reflns_theta_max 68.208
_diffrn_reflns_theta_min 5.022
_diffrn_standards_number 0
_exptl_absorpt_coefficient_mu 0.558
_exptl_absorpt_correction_T_max 0.920
_exptl_absorpt_correction_T_min 0.578
_exptl_absorpt_correction_type multi-scan
_exptl_absorpt_process_details 'ABSCOR (Rigaku, 1995)'
_exptl_crystal_colour yellow
_exptl_crystal_density_diffrn 1.237
_exptl_crystal_density_method 'not measured'
_exptl_crystal_description prism
_exptl_crystal_F_000 616.00
_exptl_crystal_size_max 0.200
_exptl_crystal_size_mid 0.150
_exptl_crystal_size_min 0.150
_refine_diff_density_max 0.51
_refine_diff_density_min -0.32
_refine_ls_extinction_method none
_refine_ls_goodness_of_fit_ref 1.060
_refine_ls_hydrogen_treatment constr
_refine_ls_number_parameters 203
_refine_ls_number_reflns 2743
_refine_ls_number_restraints 0
_refine_ls_R_factor_all 0.1056
_refine_ls_R_factor_gt 0.0912
_refine_ls_shift/su_max 0.000
_refine_ls_structure_factor_coef Fsqd
_refine_ls_weighting_details 'w = 1/[\s^2^(Fo^2^)+(0.2230P)^2^+0.6443P] where P=(Fo^2^+2Fc^2^)/3'
_refine_ls_weighting_scheme calc
_refine_ls_wR_factor_gt 0.3098
_refine_ls_wR_factor_ref 0.3294
_reflns_number_gt 2074
_reflns_number_total 2743
_reflns_threshold_expression F^2^>2.0\s(F^2^)
_cod_data_source_file jo7b00996_si_002.cif
_cod_data_source_block 45Py
_cod_depositor_comments
;
The following automatic conversions were performed:

'_chemical_melting_point' value '169.8-170.8 degC' was changed to
'443.4(5)' - it was converted from degrees Celsius(C) to Kelvins(K),
the average value was taken and precision was estimated.

Automatic conversion script
Id: cif_fix_values 4973 2017-02-22 13:04:09Z antanas 

 Adding full bibliography for 4032600.cif.
;
_cod_database_code 4032600
_shelxl_res_file
;

    shelxl.res created by SHELXL-2014/7

TITL konishi-SSK160721-IPCu3
CELL  1.54187 9.61796 9.71920 16.72618 90.00000 98.07180 90.00000
ZERR  4 0.00076 0.00078 0.00133 0.00000 0.00690 0.00000
LATT 1
SYMM .50-X, .50+Y, .50-Z
SFAC C H N
UNIT 80 80 8
L.S. 20
FMAP 2
PLAN -27
WPDB -2
HTAB
BOND $H
CONF
LIST 4
TEMP -150.0
ACTA
SIZE 0.150 0.150 0.200
WGHT    0.223000    0.644300
FVAR       0.86228
N9    3    0.628566    0.480266    0.838599    11.00000    0.03304    0.03959 =
         0.04794   -0.00629    0.00863   -0.00736
N21   3    0.596998    0.496140    0.663597    11.00000    0.05073    0.03611 =
         0.05962    0.00711    0.02554   -0.00120
C1    1    0.547016    0.382732    0.704343    11.00000    0.03099    0.03142 =
         0.04432    0.00337    0.00975    0.00106
C2    1    0.557991    0.379721    0.786241    11.00000    0.02717    0.03416 =
         0.04199    0.00029    0.00599    0.00086
C3    1    0.497715    0.266448    0.826992    11.00000    0.02472    0.03593 =
         0.04029   -0.00072    0.00329    0.00282
C4    1    0.502060    0.262215    0.910627    11.00000    0.03495    0.04138 =
         0.03782   -0.00138    0.00371    0.00108
AFIX  43
H4    2    0.548053    0.333789    0.942811    11.00000   -1.20000
AFIX   0
C5    1    0.440104    0.154849    0.947555    11.00000    0.03770    0.05090 =
         0.03940    0.00510    0.00728    0.00402
AFIX  43
H5    2    0.440468    0.156094    1.004376    11.00000   -1.20000
AFIX   0
C6    1    0.377586    0.045620    0.902416    11.00000    0.03583    0.04277 =
         0.05056    0.01056    0.00851   -0.00063
AFIX  43
H6    2    0.334666   -0.026628    0.928383    11.00000   -1.20000
AFIX   0
C7    1    0.377717    0.041846    0.819327    11.00000    0.02507    0.03745 =
         0.04566    0.00654    0.00402    0.00242
C8    1    0.321831   -0.072740    0.771177    11.00000    0.03142    0.03675 =
         0.05450    0.00427    0.00615   -0.00352
AFIX  43
H8    2    0.286778   -0.150052    0.796798    11.00000   -1.20000
AFIX   0
C9    1    0.318008   -0.073009    0.690201    11.00000    0.03220    0.03595 =
         0.05650   -0.00814    0.00235   -0.00371
AFIX  43
H9    2    0.282982   -0.151730    0.660246    11.00000   -1.20000
AFIX   0
C10   1    0.365697    0.043030    0.648256    11.00000    0.02349    0.03991 =
         0.04825   -0.00166    0.00297    0.00260
C11   1    0.350430    0.049583    0.564208    11.00000    0.03616    0.04659 =
         0.04367   -0.01127    0.00089   -0.00302
AFIX  43
H11   2    0.310314   -0.025772    0.532916    11.00000   -1.20000
AFIX   0
C12   1    0.393515    0.165566    0.526044    11.00000    0.04003    0.06017 =
         0.03933   -0.00172    0.00298   -0.00025
AFIX  43
H12   2    0.379362    0.170634    0.468755    11.00000   -1.20000
AFIX   0
C13   1    0.457316    0.274529    0.571086    11.00000    0.03695    0.04253 =
         0.03888    0.00431    0.00535    0.00418
AFIX  43
H13   2    0.486539    0.353035    0.543981    11.00000   -1.20000
AFIX   0
C14   1    0.479172    0.270695    0.655223    11.00000    0.02890    0.03472 =
         0.03917    0.00209    0.00442    0.00413
C15   1    0.427421    0.155986    0.694756    11.00000    0.02305    0.03531 =
         0.04110   -0.00112    0.00370    0.00356
C16   1    0.434493    0.154977    0.780217    11.00000    0.02286    0.03276 =
         0.04232    0.00277    0.00388    0.00290
C17   1    0.712962    0.480713    0.617923    11.00000    0.04478    0.05104 =
         0.05052    0.00482    0.01624   -0.00679
AFIX 137
H17A  2    0.786683    0.547188    0.637265    11.00000   -1.20000
H17B  2    0.680106    0.497330    0.560592    11.00000   -1.20000
H17C  2    0.750720    0.387163    0.624946    11.00000   -1.20000
AFIX   0
C18   1    0.523970    0.622200    0.658513    11.00000    0.05762    0.04687 =
         0.06557    0.01402    0.02047    0.00832
AFIX 137
H18A  2    0.453458    0.620821    0.695489    11.00000   -1.20000
H18B  2    0.477371    0.635920    0.603122    11.00000   -1.20000
H18C  2    0.590283    0.697545    0.673391    11.00000   -1.20000
AFIX   0
C19   1    0.764715    0.530941    0.822599    11.00000    0.03524    0.04846 =
         0.04665    0.00001    0.00063   -0.00734
AFIX 137
H19A  2    0.819593    0.561823    0.873233    11.00000   -1.20000
H19B  2    0.750834    0.608148    0.784631    11.00000   -1.20000
H19C  2    0.815198    0.456901    0.799183    11.00000   -1.20000
AFIX   0
C20   1    0.544063    0.583185    0.871856    11.00000    0.04257    0.04678 =
         0.04952   -0.01309    0.00514   -0.00318
AFIX 137
H20A  2    0.525720    0.659711    0.833681    11.00000   -1.20000
H20B  2    0.594505    0.617332    0.922986    11.00000   -1.20000
H20C  2    0.454783    0.542152    0.881403    11.00000   -1.20000
AFIX   0
HKLF 4
 
REM  konishi-SSK160721-IPCu3
REM R1 =  0.0912 for    2074 Fo > 4sig(Fo)  and  0.1056 for all    2743 data
REM    203 parameters refined using      0 restraints
 
END  
     
WGHT      0.1696      0.6004 

REM No hydrogen bonds found for HTAB generation

REM Highest difference peak  0.506,  deepest hole -0.322,  1-sigma level  0.115
Q1    1   0.3442  0.0522  0.7546  11.00000  0.05    0.51
Q2    1   0.3788  0.0387  0.7212  11.00000  0.05    0.49
Q3    1   0.4122  0.1570  0.7398  11.00000  0.05    0.48
Q4    1   0.4672  0.2691  0.7617  11.00000  0.05    0.42
Q5    1   0.3468  0.0653  0.6763  11.00000  0.05    0.42
Q6    1   0.2968 -0.0580  0.6303  11.00000  0.05    0.42
Q7    1   0.4866  0.2400  0.7951  11.00000  0.05    0.42
Q8    1   0.5258  0.7240  0.6092  11.00000  0.05    0.40
Q9    1   0.4343  0.1529  0.6029  11.00000  0.05    0.39
Q10   1   0.4104  0.1628  0.8757  11.00000  0.05    0.39
Q11   1   0.4600  0.3846  0.8284  11.00000  0.05    0.38
Q12   1   0.5980  0.4906  0.7803  11.00000  0.05    0.37
Q13   1   0.5171  0.3841  0.7446  11.00000  0.05    0.36
Q14   1   0.4482  0.1461  0.8381  11.00000  0.05    0.36
Q15   1   0.5230  0.7337  0.8843  11.00000  0.05    0.35
Q16   1   0.6408  0.4888  0.7322  11.00000  0.05    0.35
Q17   1   0.5656  0.4810  0.6128  11.00000  0.05    0.33
Q18   1   0.5158  0.3944  0.6311  11.00000  0.05    0.33
Q19   1   0.3106 -0.0387  0.8051  11.00000  0.05    0.33
Q20   1   0.4730  0.2755  0.4401  11.00000  0.05    0.33
Q21   1   0.4202  0.1612  0.4217  11.00000  0.05    0.33
Q22   1   0.5020  0.2616  0.9638  11.00000  0.05    0.32
Q23   1   0.5417  0.3835  0.8862  11.00000  0.05    0.32
Q24   1   0.3561 -0.0669  0.7401  11.00000  0.05    0.32
Q25   1   0.5313  0.3824  0.6116  11.00000  0.05    0.32
Q26   1   0.5422  0.3739  0.9378  11.00000  0.05    0.32
Q27   1   0.5330  0.7257  0.7243  11.00000  0.05    0.31
;

loop_
_symmetry_equiv_pos_site_id
_space_group_symop_operation_xyz
1 +X,+Y,+Z
2 1/2-X,1/2+Y,1/2-Z
3 -X,-Y,-Z
4 1/2+X,1/2-Y,1/2+Z

loop_
_atom_site_label
_atom_site_type_symbol
_atom_site_fract_x
_atom_site_fract_y
_atom_site_fract_z
_atom_site_U_iso_or_equiv
_atom_site_adp_type
_atom_site_occupancy
_atom_site_site_symmetry_multiplicity
_atom_site_calc_flag
_atom_site_refinement_flags
N9 N 0.6286(3) 0.4803(3) 0.83860(17) 0.0399(7) Uani 1 4 d .
N21 N 0.5970(3) 0.4961(3) 0.66360(18) 0.0471(8) Uani 1 4 d .
C1 C 0.5470(3) 0.3827(3) 0.7043(2) 0.0352(8) Uani 1 4 d .
C2 C 0.5580(3) 0.3797(3) 0.7862(2) 0.0343(8) Uani 1 4 d .
C3 C 0.4977(3) 0.2665(3) 0.82699(19) 0.0338(8) Uani 1 4 d .
C4 C 0.5021(3) 0.2622(3) 0.9106(2) 0.0382(8) Uani 1 4 d .
C5 C 0.4401(4) 0.1548(4) 0.9476(2) 0.0425(8) Uani 1 4 d .
C6 C 0.3776(4) 0.0456(3) 0.9024(2) 0.0428(9) Uani 1 4 d .
C7 C 0.3777(3) 0.0418(3) 0.8193(2) 0.0361(8) Uani 1 4 d .
C8 C 0.3218(3) -0.0727(3) 0.7712(2) 0.0409(8) Uani 1 4 d .
C9 C 0.3180(3) -0.0730(3) 0.6902(2) 0.0419(9) Uani 1 4 d .
C10 C 0.3657(3) 0.0430(3) 0.6483(2) 0.0374(8) Uani 1 4 d .
C11 C 0.3504(4) 0.0496(4) 0.5642(2) 0.0426(9) Uani 1 4 d .
C12 C 0.3935(4) 0.1656(4) 0.5260(2) 0.0468(9) Uani 1 4 d .
C13 C 0.4573(3) 0.2745(3) 0.5711(2) 0.0395(8) Uani 1 4 d .
C14 C 0.4792(3) 0.2707(3) 0.65522(19) 0.0343(8) Uani 1 4 d .
C15 C 0.4274(3) 0.1560(3) 0.69476(19) 0.0332(8) Uani 1 4 d .
C16 C 0.4345(3) 0.1550(3) 0.78022(19) 0.0327(8) Uani 1 4 d .
C17 C 0.7130(4) 0.4807(4) 0.6179(2) 0.0479(9) Uani 1 4 d .
C18 C 0.5240(4) 0.6222(4) 0.6585(3) 0.0556(10) Uani 1 4 d .
C19 C 0.7647(3) 0.5309(4) 0.8226(2) 0.0439(9) Uani 1 4 d .
C20 C 0.5441(4) 0.5832(4) 0.8719(2) 0.0464(9) Uani 1 4 d .
H4 H 0.54805 0.33379 0.94281 0.0458 Uiso 1 4 calc R
H5 H 0.44047 0.15609 1.00438 0.0510 Uiso 1 4 calc R
H6 H 0.33467 -0.02663 0.92838 0.0514 Uiso 1 4 calc R
H8 H 0.28678 -0.15005 0.7968 0.0491 Uiso 1 4 calc R
H9 H 0.28298 -0.15173 0.66025 0.0503 Uiso 1 4 calc R
H11 H 0.31031 -0.02577 0.53292 0.0511 Uiso 1 4 calc R
H12 H 0.37936 0.17063 0.46876 0.0561 Uiso 1 4 calc R
H13 H 0.48654 0.35303 0.54398 0.0473 Uiso 1 4 calc R
H17A H 0.78668 0.54719 0.63727 0.0574 Uiso 1 4 calc R
H17B H 0.68011 0.49733 0.56059 0.0574 Uiso 1 4 calc R
H17C H 0.75072 0.38716 0.62495 0.0574 Uiso 1 4 calc R
H18A H 0.45346 0.62082 0.69549 0.0667 Uiso 1 4 calc R
H18B H 0.47737 0.63592 0.60312 0.0667 Uiso 1 4 calc R
H18C H 0.59028 0.69755 0.67339 0.0667 Uiso 1 4 calc R
H19A H 0.81959 0.56182 0.87323 0.0527 Uiso 1 4 calc R
H19B H 0.75083 0.60815 0.78463 0.0527 Uiso 1 4 calc R
H19C H 0.8152 0.4569 0.79918 0.0527 Uiso 1 4 calc R
H20A H 0.52572 0.65971 0.83368 0.0557 Uiso 1 4 calc R
H20B H 0.5945 0.61733 0.92299 0.0557 Uiso 1 4 calc R
H20C H 0.45478 0.54215 0.8814 0.0557 Uiso 1 4 calc R

loop_
_atom_site_aniso_label
_atom_site_aniso_U_11
_atom_site_aniso_U_22
_atom_site_aniso_U_33
_atom_site_aniso_U_12
_atom_site_aniso_U_13
_atom_site_aniso_U_23
N9 0.0330(15) 0.0396(15) 0.0479(17) -0.0074(11) 0.0086(12) -0.0063(12)
N21 0.0507(18) 0.0361(15) 0.0596(19) -0.0012(13) 0.0255(15) 0.0071(13)
C1 0.0310(17) 0.0314(15) 0.0443(19) 0.0011(12) 0.0098(13) 0.0034(13)
C2 0.0272(16) 0.0342(16) 0.0420(18) 0.0009(12) 0.0060(13) 0.0003(13)
C3 0.0247(16) 0.0359(16) 0.0403(18) 0.0028(12) 0.0033(12) -0.0007(13)
C4 0.0350(17) 0.0414(17) 0.0378(18) 0.0011(13) 0.0037(13) -0.0014(14)
C5 0.0377(18) 0.0509(19) 0.0394(19) 0.0040(14) 0.0073(14) 0.0051(15)
C6 0.0358(18) 0.0428(18) 0.051(2) -0.0006(14) 0.0085(15) 0.0106(15)
C7 0.0251(16) 0.0374(16) 0.0457(19) 0.0024(12) 0.0040(13) 0.0065(14)
C8 0.0314(17) 0.0367(17) 0.055(2) -0.0035(13) 0.0062(15) 0.0043(15)
C9 0.0322(18) 0.0360(17) 0.057(2) -0.0037(13) 0.0024(15) -0.0081(15)
C10 0.0235(16) 0.0399(17) 0.048(2) 0.0026(12) 0.0030(13) -0.0017(14)
C11 0.0362(19) 0.0466(19) 0.044(2) -0.0030(14) 0.0009(14) -0.0113(15)
C12 0.040(2) 0.060(2) 0.0393(19) -0.0003(16) 0.0030(14) -0.0017(16)
C13 0.0369(18) 0.0425(17) 0.0389(19) 0.0042(14) 0.0053(14) 0.0043(14)
C14 0.0289(16) 0.0347(16) 0.0392(18) 0.0041(12) 0.0044(13) 0.0021(13)
C15 0.0231(16) 0.0353(16) 0.0411(19) 0.0036(12) 0.0037(13) -0.0011(13)
C16 0.0229(16) 0.0328(15) 0.0423(19) 0.0029(12) 0.0039(13) 0.0028(13)
C17 0.045(2) 0.051(2) 0.051(2) -0.0068(16) 0.0162(16) 0.0048(16)
C18 0.058(2) 0.047(2) 0.066(3) 0.0083(17) 0.020(2) 0.0140(18)
C19 0.0352(19) 0.0485(19) 0.047(2) -0.0073(14) 0.0006(14) 0.0000(15)
C20 0.043(2) 0.0468(19) 0.050(2) -0.0032(15) 0.0051(15) -0.0131(16)

loop_
_atom_type_symbol
_atom_type_description
_atom_type_scat_dispersion_real
_atom_type_scat_dispersion_imag
_atom_type_scat_source
C C 0.0181 0.0091
;
International Tables for Crystallography
(Vol. C, Tables 4.2.6.8 and 6.1.1.4)
;
H H 0.0000 0.0000
;
International Tables for Crystallography
(Vol. C, Table 6.1.1.4)
;
N N 0.0311 0.0180
;
International Tables for Crystallography
(Vol. C, Tables 4.2.6.8 and 6.1.1.4)
;

loop_
_geom_angle_atom_site_label_1
_geom_angle_atom_site_label_2
_geom_angle_atom_site_label_3
_geom_angle
_geom_angle_publ_flag
C2 N9 C19 118.9(3) yes
C2 N9 C20 117.8(3) yes
C19 N9 C20 113.8(3) yes
C1 N21 C17 120.9(3) yes
C1 N21 C18 120.4(3) yes
C17 N21 C18 118.3(3) yes
N21 C1 C2 121.2(3) yes
N21 C1 C14 117.7(3) yes
C2 C1 C14 121.1(3) yes
N9 C2 C1 124.7(3) yes
N9 C2 C3 114.7(3) yes
C1 C2 C3 120.5(3) yes
C2 C3 C4 122.3(3) yes
C2 C3 C16 119.1(3) yes
C4 C3 C16 118.7(3) yes
C3 C4 C5 120.9(3) yes
C4 C5 C6 120.8(3) yes
C5 C6 C7 120.1(3) yes
C6 C7 C8 121.9(3) yes
C6 C7 C16 119.5(3) yes
C8 C7 C16 118.6(3) yes
C7 C8 C9 121.4(3) yes
C8 C9 C10 121.5(3) yes
C9 C10 C11 122.2(3) yes
C9 C10 C15 118.4(3) yes
C11 C10 C15 119.5(3) yes
C10 C11 C12 120.3(3) yes
C11 C12 C13 120.5(3) yes
C12 C13 C14 121.3(3) yes
C1 C14 C13 122.7(3) yes
C1 C14 C15 118.7(3) yes
C13 C14 C15 118.5(3) yes
C10 C15 C14 119.8(3) yes
C10 C15 C16 120.0(3) yes
C14 C15 C16 120.2(3) yes
C3 C16 C7 119.8(3) yes
C3 C16 C15 120.3(3) yes
C7 C16 C15 119.9(3) yes
C3 C4 H4 119.531 no
C5 C4 H4 119.539 no
C4 C5 H5 119.587 no
C6 C5 H5 119.585 no
C5 C6 H6 119.940 no
C7 C6 H6 119.923 no
C7 C8 H8 119.324 no
C9 C8 H8 119.323 no
C8 C9 H9 119.235 no
C10 C9 H9 119.247 no
C10 C11 H11 119.830 no
C12 C11 H11 119.829 no
C11 C12 H12 119.767 no
C13 C12 H12 119.782 no
C12 C13 H13 119.360 no
C14 C13 H13 119.379 no
N21 C17 H17A 109.461 no
N21 C17 H17B 109.477 no
N21 C17 H17C 109.467 no
H17A C17 H17B 109.473 no
H17A C17 H17C 109.470 no
H17B C17 H17C 109.479 no
N21 C18 H18A 109.467 no
N21 C18 H18B 109.476 no
N21 C18 H18C 109.473 no
H18A C18 H18B 109.474 no
H18A C18 H18C 109.467 no
H18B C18 H18C 109.472 no
N9 C19 H19A 109.473 no
N9 C19 H19B 109.472 no
N9 C19 H19C 109.476 no
H19A C19 H19B 109.471 no
H19A C19 H19C 109.469 no
H19B C19 H19C 109.466 no
N9 C20 H20A 109.464 no
N9 C20 H20B 109.472 no
N9 C20 H20C 109.474 no
H20A C20 H20B 109.471 no
H20A C20 H20C 109.468 no
H20B C20 H20C 109.478 no

loop_
_geom_bond_atom_site_label_1
_geom_bond_atom_site_label_2
_geom_bond_distance
_geom_bond_publ_flag
N9 C2 1.420(4) yes
N9 C19 1.458(4) yes
N9 C20 1.448(5) yes
N21 C1 1.415(4) yes
N21 C17 1.445(5) yes
N21 C18 1.409(5) yes
C1 C2 1.359(5) yes
C1 C14 1.461(4) yes
C2 C3 1.457(4) yes
C3 C4 1.394(5) yes
C3 C16 1.422(4) yes
C4 C5 1.389(5) yes
C5 C6 1.390(5) yes
C6 C7 1.390(5) yes
C7 C8 1.434(4) yes
C7 C16 1.427(4) yes
C8 C9 1.350(5) yes
C9 C10 1.437(5) yes
C10 C11 1.394(5) yes
C10 C15 1.426(4) yes
C11 C12 1.387(5) yes
C12 C13 1.391(5) yes
C13 C14 1.394(5) yes
C14 C15 1.421(4) yes
C15 C16 1.422(5) yes
C4 H4 0.950 no
C5 H5 0.950 no
C6 H6 0.950 no
C8 H8 0.950 no
C9 H9 0.950 no
C11 H11 0.950 no
C12 H12 0.950 no
C13 H13 0.950 no
C17 H17A 0.980 no
C17 H17B 0.980 no
C17 H17C 0.980 no
C18 H18A 0.980 no
C18 H18B 0.980 no
C18 H18C 0.980 no
C19 H19A 0.980 no
C19 H19B 0.980 no
C19 H19C 0.980 no
C20 H20A 0.980 no
C20 H20B 0.980 no
C20 H20C 0.980 no

loop_
_geom_contact_atom_site_label_1
_geom_contact_atom_site_label_2
_geom_contact_distance
_geom_contact_publ_flag
_geom_contact_site_symmetry_2
N9 N21 2.904(4) no .
N9 C4 2.799(4) no .
N9 C18 3.337(5) no .
N21 C13 2.873(4) no .
N21 C19 2.930(4) no .
C1 C16 2.840(4) no .
C1 C19 3.035(4) no .
C1 C20 3.416(5) no .
C2 C15 2.847(4) no .
C2 C17 3.506(5) no .
C2 C18 3.167(5) no .
C3 C6 2.818(5) no .
C3 C14 2.854(5) no .
C3 C20 3.185(4) no .
C4 C7 2.799(4) no .
C4 C20 3.223(5) no .
C5 C16 2.792(5) no .
C7 C10 2.847(5) no .
C8 C15 2.823(5) no .
C9 C16 2.821(4) no .
C10 C13 2.797(5) no .
C11 C14 2.818(4) no .
C12 C15 2.797(5) no .
C13 C17 3.183(5) no .
C14 C17 3.163(5) no .
C14 C18 3.443(5) no .
C17 C19 3.425(5) no .
C18 C19 3.449(5) no .
C18 C20 3.567(6) no .
C3 C9 3.390(4) no 2_556
C5 C5 3.591(5) no 3_657
C5 C6 3.454(5) no 3_657
C6 C5 3.454(5) no 3_657
C9 C3 3.390(4) no 2_546
C10 C19 3.521(4) no 2_646
C14 C19 3.373(5) no 2_646
C15 C19 3.251(5) no 2_646
C19 C10 3.521(4) no 2_656
C19 C14 3.373(5) no 2_656
C19 C15 3.251(5) no 2_656
N9 H4 2.4584 no .
N9 H18A 3.0496 no .
N9 H18C 3.4562 no .
N21 H13 2.5435 no .
N21 H19B 2.5751 no .
N21 H19C 2.8906 no .
N21 H20A 3.4114 no .
C1 H13 2.6791 no .
C1 H17A 3.1389 no .
C1 H17B 3.0862 no .
C1 H17C 2.5168 no .
C1 H18A 2.4797 no .
C1 H18B 3.0087 no .
C1 H18C 3.1407 no .
C1 H19B 3.1156 no .
C1 H19C 2.9223 no .
C1 H20A 3.4776 no .
C1 H20C 3.5632 no .
C2 H4 2.6715 no .
C2 H17C 3.4819 no .
C2 H18A 2.8944 no .
C2 H19A 3.2484 no .
C2 H19B 2.8955 no .
C2 H19C 2.5650 no .
C2 H20A 2.8636 no .
C2 H20B 3.2346 no .
C2 H20C 2.5406 no .
C3 H5 3.2735 no .
C3 H20C 2.8783 no .
C4 H6 3.2704 no .
C4 H20B 3.5628 no .
C4 H20C 2.7903 no .
C6 H4 3.2677 no .
C6 H8 2.6584 no .
C7 H5 3.2638 no .
C7 H9 3.2816 no .
C8 H6 2.6530 no .
C9 H11 2.6612 no .
C10 H8 3.2864 no .
C10 H12 3.2681 no .
C11 H9 2.6687 no .
C11 H13 3.2636 no .
C13 H11 3.2668 no .
C13 H17B 3.0687 no .
C13 H17C 3.0429 no .
C13 H18B 3.5542 no .
C14 H12 3.2792 no .
C14 H17B 3.4570 no .
C14 H17C 2.9547 no .
C14 H18A 3.4844 no .
C15 H9 3.3140 no .
C15 H11 3.2956 no .
C15 H13 3.2793 no .
C16 H4 3.2825 no .
C16 H6 3.2934 no .
C16 H8 3.3159 no .
C17 H13 2.6562 no .
C17 H18A 3.2675 no .
C17 H18B 2.7044 no .
C17 H18C 2.6461 no .
C17 H19B 3.0260 no .
C17 H19C 3.0619 no .
C18 H13 3.2326 no .
C18 H17A 2.7008 no .
C18 H17B 2.6648 no .
C18 H17C 3.2609 no .
C18 H19B 2.8172 no .
C18 H20A 2.9502 no .
C19 H17A 3.1405 no .
C19 H17C 3.5742 no .
C19 H18A 3.5295 no .
C19 H18C 3.2388 no .
C19 H20A 2.6465 no .
C19 H20B 2.6413 no .
C19 H20C 3.2693 no .
C20 H4 2.6967 no .
C20 H18A 2.9789 no .
C20 H18C 3.5872 no .
C20 H19A 2.6550 no .
C20 H19B 2.6377 no .
C20 H19C 3.2673 no .
H4 H5 2.3266 no .
H4 H20B 2.8188 no .
H4 H20C 2.3879 no .
H5 H6 2.3328 no .
H6 H8 2.4920 no .
H8 H9 2.2792 no .
H9 H11 2.5022 no .
H11 H12 2.3316 no .
H12 H13 2.3290 no .
H13 H17B 2.3162 no .
H13 H17C 2.7265 no .
H13 H18B 2.9275 no .
H17A H18A 3.5508 no .
H17A H18B 3.0729 no .
H17A H18C 2.5277 no .
H17A H19B 2.6046 no .
H17A H19C 2.8232 no .
H17B H18A 3.5588 no .
H17B H18B 2.5519 no .
H17B H18C 2.9242 no .
H17C H18B 3.5526 no .
H17C H18C 3.5340 no .
H17C H19B 3.4272 no .
H17C H19C 2.9714 no .
H18A H19B 3.0366 no .
H18A H20A 2.3489 no .
H18A H20C 3.2005 no .
H18C H19B 2.4072 no .
H18C H20A 2.8594 no .
H19A H20A 2.9676 no .
H19A H20B 2.4853 no .
H19A H20C 3.5357 no .
H19B H20A 2.4720 no .
H19B H20B 2.9328 no .
H19B H20C 3.5261 no .
H19C H20A 3.5244 no .
H19C H20B 3.5299 no .
N9 H11 3.4956 no 4_555
N9 H12 3.3517 no 4_555
C1 H8 3.2236 no 2_556
C1 H19B 3.2917 no 2_646
C2 H8 3.4228 no 2_556
C2 H9 3.5318 no 2_556
C2 H19B 3.5164 no 2_646
C3 H8 3.2927 no 2_556
C3 H9 2.8510 no 2_556
C3 H17A 2.9750 no 2_646
C4 H9 2.9509 no 2_556
C4 H17A 3.0976 no 2_646
C4 H20B 3.2716 no 3_667
C5 H5 3.2923 no 3_657
C5 H6 3.0479 no 3_657
C5 H9 3.2097 no 2_556
C5 H17A 3.3257 no 2_646
C5 H20B 3.1472 no 3_667
C6 H5 2.9274 no 3_657
C6 H9 3.4179 no 2_556
C6 H17A 3.3867 no 2_646
C6 H17B 3.4917 no 4_455
C6 H18A 3.4482 no 2_546
C6 H18B 3.5136 no 2_546
C7 H9 3.3946 no 2_556
C7 H17A 3.2078 no 2_646
C7 H18A 3.2519 no 2_546
C8 H18A 3.5392 no 1_545
C8 H18A 3.3578 no 2_546
C8 H20A 3.3354 no 1_545
C8 H20C 3.5960 no 2_546
C9 H18A 3.2446 no 1_545
C9 H18C 3.4808 no 1_545
C9 H19C 3.5193 no 2_646
C9 H20C 2.9476 no 2_546
C10 H8 3.5031 no 2_556
C10 H19A 3.1032 no 2_646
C10 H19C 3.1836 no 2_646
C10 H20C 3.0525 no 2_546
C11 H4 3.4940 no 4_454
C11 H12 3.4701 no 3_656
C11 H19A 3.2014 no 2_646
C11 H19A 3.3464 no 4_454
C11 H20B 3.5549 no 4_454
C11 H20C 3.1937 no 2_546
C12 H4 3.4175 no 4_454
C12 H11 3.4237 no 3_656
C12 H18B 3.2688 no 3_666
C12 H19A 3.1880 no 2_646
C12 H19A 3.3782 no 4_454
C13 H6 3.4101 no 2_556
C13 H8 3.5198 no 2_556
C13 H17B 3.2707 no 3_666
C13 H18B 3.1870 no 3_666
C13 H19A 3.0305 no 2_646
C14 H8 2.8908 no 2_556
C14 H19A 2.8901 no 2_646
C14 H19B 3.0851 no 2_646
C15 H8 2.8106 no 2_556
C15 H19A 2.9713 no 2_646
C15 H19B 3.1003 no 2_646
C15 H19C 3.1324 no 2_646
C16 H8 3.0016 no 2_556
C16 H9 3.0790 no 2_556
C16 H17A 3.0257 no 2_646
C16 H19B 3.3861 no 2_646
C16 H19C 3.4877 no 2_646
C17 H5 3.3659 no 4_554
C17 H6 3.5584 no 4_554
C17 H13 3.4881 no 3_666
C18 H9 3.1969 no 1_565
C18 H12 3.1632 no 3_666
C18 H13 3.3828 no 3_666
C19 H11 3.4838 no 4_555
C19 H12 3.2052 no 4_555
C19 H17C 3.5798 no 2_656
C19 H18C 3.5246 no 2_646
C20 H4 3.4375 no 3_667
C20 H5 3.2622 no 3_667
C20 H11 3.4913 no 4_555
C20 H17C 3.5493 no 2_656
H4 C11 3.4940 no 4_555
H4 C12 3.4175 no 4_555
H4 C20 3.4375 no 3_667
H4 H9 3.4039 no 2_556
H4 H11 3.3239 no 4_555
H4 H12 3.1553 no 4_555
H4 H17A 3.5606 no 2_646
H4 H20B 2.8299 no 3_667
H4 H20C 3.1816 no 3_667
H5 C5 3.2923 no 3_657
H5 C6 2.9274 no 3_657
H5 C17 3.3659 no 4_455
H5 C20 3.2622 no 3_667
H5 H5 3.2536 no 3_657
H5 H6 2.6158 no 3_657
H5 H17A 3.4576 no 4_455
H5 H17B 3.1685 no 4_455
H5 H17C 2.9339 no 4_455
H5 H20A 3.2249 no 3_667
H5 H20B 2.5599 no 3_667
H5 H20C 3.5674 no 3_667
H6 C5 3.0479 no 3_657
H6 C13 3.4101 no 2_546
H6 C17 3.5584 no 4_455
H6 H5 2.6158 no 3_657
H6 H13 3.3952 no 2_546
H6 H17A 3.5935 no 4_455
H6 H17B 2.8468 no 4_455
H6 H18A 3.5233 no 2_546
H6 H18B 3.3670 no 2_546
H8 C1 3.2236 no 2_546
H8 C2 3.4228 no 2_546
H8 C3 3.2927 no 2_546
H8 C10 3.5031 no 2_546
H8 C13 3.5198 no 2_546
H8 C14 2.8908 no 2_546
H8 C15 2.8106 no 2_546
H8 C16 3.0016 no 2_546
H8 H18A 3.3412 no 1_545
H8 H18A 3.5171 no 2_546
H8 H20A 2.9466 no 1_545
H8 H20C 3.5945 no 1_545
H9 C2 3.5318 no 2_546
H9 C3 2.8510 no 2_546
H9 C4 2.9509 no 2_546
H9 C5 3.2097 no 2_546
H9 C6 3.4179 no 2_546
H9 C7 3.3946 no 2_546
H9 C16 3.0790 no 2_546
H9 C18 3.1969 no 1_545
H9 H4 3.4039 no 2_546
H9 H18A 2.7661 no 1_545
H9 H18B 3.0282 no 1_545
H9 H18C 3.2783 no 1_545
H9 H20C 2.9695 no 2_546
H11 N9 3.4956 no 4_454
H11 C12 3.4237 no 3_656
H11 C19 3.4838 no 4_454
H11 C20 3.4913 no 4_454
H11 H4 3.3239 no 4_454
H11 H12 3.3038 no 3_656
H11 H19A 2.7078 no 4_454
H11 H20B 2.7220 no 4_454
H11 H20C 3.1648 no 2_546
H12 N9 3.3517 no 4_454
H12 C11 3.4701 no 3_656
H12 C18 3.1632 no 3_666
H12 C19 3.2052 no 4_454
H12 H4 3.1553 no 4_454
H12 H11 3.3038 no 3_656
H12 H17A 3.5245 no 3_666
H12 H17B 3.3021 no 3_666
H12 H18B 2.7101 no 3_666
H12 H18C 2.7522 no 3_666
H12 H19A 2.7802 no 4_454
H12 H19C 3.0775 no 4_454
H13 C17 3.4881 no 3_666
H13 C18 3.3828 no 3_666
H13 H6 3.3952 no 2_556
H13 H13 3.2404 no 3_666
H13 H17B 2.6375 no 3_666
H13 H18B 2.5349 no 3_666
H13 H19A 3.5609 no 2_646
H17A C3 2.9750 no 2_656
H17A C4 3.0976 no 2_656
H17A C5 3.3257 no 2_656
H17A C6 3.3867 no 2_656
H17A C7 3.2078 no 2_656
H17A C16 3.0257 no 2_656
H17A H4 3.5606 no 2_656
H17A H5 3.4576 no 4_554
H17A H6 3.5935 no 4_554
H17A H12 3.5245 no 3_666
H17B C6 3.4917 no 4_554
H17B C13 3.2707 no 3_666
H17B H5 3.1685 no 4_554
H17B H6 2.8468 no 4_554
H17B H12 3.3021 no 3_666
H17B H13 2.6375 no 3_666
H17B H18B 3.2101 no 3_666
H17C C19 3.5798 no 2_646
H17C C20 3.5493 no 2_646
H17C H5 2.9339 no 4_554
H17C H19A 3.2346 no 2_646
H17C H19B 3.1060 no 2_646
H17C H20A 3.0937 no 2_646
H17C H20B 3.1736 no 2_646
H18A C6 3.4482 no 2_556
H18A C7 3.2519 no 2_556
H18A C8 3.5392 no 1_565
H18A C8 3.3578 no 2_556
H18A C9 3.2446 no 1_565
H18A H6 3.5233 no 2_556
H18A H8 3.3412 no 1_565
H18A H8 3.5171 no 2_556
H18A H9 2.7661 no 1_565
H18B C6 3.5136 no 2_556
H18B C12 3.2688 no 3_666
H18B C13 3.1870 no 3_666
H18B H6 3.3670 no 2_556
H18B H9 3.0282 no 1_565
H18B H12 2.7101 no 3_666
H18B H13 2.5349 no 3_666
H18B H17B 3.2101 no 3_666
H18C C9 3.4808 no 1_565
H18C C19 3.5246 no 2_656
H18C H9 3.2783 no 1_565
H18C H12 2.7522 no 3_666
H18C H19C 2.6970 no 2_656
H19A C10 3.1032 no 2_656
H19A C11 3.2014 no 2_656
H19A C11 3.3464 no 4_555
H19A C12 3.1880 no 2_656
H19A C12 3.3782 no 4_555
H19A C13 3.0305 no 2_656
H19A C14 2.8901 no 2_656
H19A C15 2.9713 no 2_656
H19A H11 2.7078 no 4_555
H19A H12 2.7802 no 4_555
H19A H13 3.5609 no 2_656
H19A H17C 3.2346 no 2_656
H19B C1 3.2917 no 2_656
H19B C2 3.5164 no 2_656
H19B C14 3.0851 no 2_656
H19B C15 3.1003 no 2_656
H19B C16 3.3861 no 2_656
H19B H17C 3.1060 no 2_656
H19C C9 3.5193 no 2_656
H19C C10 3.1836 no 2_656
H19C C15 3.1324 no 2_656
H19C C16 3.4877 no 2_656
H19C H12 3.0775 no 4_555
H19C H18C 2.6970 no 2_646
H20A C8 3.3354 no 1_565
H20A H5 3.2249 no 3_667
H20A H8 2.9466 no 1_565
H20A H17C 3.0937 no 2_656
H20B C4 3.2716 no 3_667
H20B C5 3.1472 no 3_667
H20B C11 3.5549 no 4_555
H20B H4 2.8299 no 3_667
H20B H5 2.5599 no 3_667
H20B H11 2.7220 no 4_555
H20B H17C 3.1736 no 2_656
H20C C8 3.5960 no 2_556
H20C C9 2.9476 no 2_556
H20C C10 3.0525 no 2_556
H20C C11 3.1937 no 2_556
H20C H4 3.1816 no 3_667
H20C H5 3.5674 no 3_667
H20C H8 3.5945 no 1_565
H20C H9 2.9695 no 2_556
H20C H11 3.1648 no 2_556

loop_
_geom_torsion_atom_site_label_1
_geom_torsion_atom_site_label_2
_geom_torsion_atom_site_label_3
_geom_torsion_atom_site_label_4
_geom_torsion
_geom_torsion_publ_flag
C19 N9 C2 C1 -43.4(4) no
C19 N9 C2 C3 135.3(3) no
C20 N9 C2 C1 100.9(3) no
C20 N9 C2 C3 -80.3(3) no
C17 N21 C1 C2 114.8(3) no
C17 N21 C1 C14 -67.1(4) no
C18 N21 C1 C2 -73.0(4) no
C18 N21 C1 C14 105.1(3) no
N21 C1 C2 N9 -5.4(5) no
N21 C1 C2 C3 175.9(2) no
N21 C1 C14 C13 -2.7(4) no
N21 C1 C14 C15 -179.7(2) no
C2 C1 C14 C13 175.4(3) no
C2 C1 C14 C15 -1.5(4) no
C14 C1 C2 N9 176.5(2) no
C14 C1 C2 C3 -2.2(4) no
N9 C2 C3 C4 3.7(4) no
N9 C2 C3 C16 -175.1(2) no
C1 C2 C3 C4 -177.5(3) no
C1 C2 C3 C16 3.7(4) no
C2 C3 C4 C5 178.1(2) no
C2 C3 C16 C7 178.6(2) no
C2 C3 C16 C15 -1.5(4) no
C4 C3 C16 C7 -0.2(4) no
C4 C3 C16 C15 179.7(2) no
C16 C3 C4 C5 -3.1(4) no
C3 C4 C5 C6 2.9(5) no
C4 C5 C6 C7 0.7(5) no
C5 C6 C7 C8 176.2(3) no
C5 C6 C7 C16 -4.0(4) no
C6 C7 C8 C9 177.6(3) no
C6 C7 C16 C3 3.7(4) no
C6 C7 C16 C15 -176.2(2) no
C8 C7 C16 C3 -176.5(2) no
C8 C7 C16 C15 3.6(4) no
C16 C7 C8 C9 -2.2(4) no
C7 C8 C9 C10 -1.9(5) no
C8 C9 C10 C11 -173.9(3) no
C8 C9 C10 C15 4.6(4) no
C9 C10 C11 C12 177.8(3) no
C9 C10 C15 C14 178.3(2) no
C9 C10 C15 C16 -3.0(4) no
C11 C10 C15 C14 -3.2(4) no
C11 C10 C15 C16 175.5(3) no
C15 C10 C11 C12 -0.7(5) no
C10 C11 C12 C13 2.5(5) no
C11 C12 C13 C14 -0.3(5) no
C12 C13 C14 C1 179.4(3) no
C12 C13 C14 C15 -3.6(5) no
C1 C14 C15 C10 -177.6(2) no
C1 C14 C15 C16 3.7(4) no
C13 C14 C15 C10 5.3(4) no
C13 C14 C15 C16 -173.4(2) no
C10 C15 C16 C3 179.1(2) no
C10 C15 C16 C7 -1.0(4) no
C14 C15 C16 C3 -2.2(4) no
C14 C15 C16 C7 177.7(2) no
